data_4313776
loop_
_publ_author_name
'Thomas E. Albrecht-Schmitt'
'Philip M. Almond'
'Richard E. Sykora'

_publ_contact_author
;
Prof. Thomas E. Albrecht-Schmitt 
179 Chemistry Building
Department of Chemistry
Auburn University, AL
36849
;
_publ_contact_author_email ' albreth@auburn.edu '
_publ_contact_author_fax ' 334 844 6959 '
_publ_contact_author_phone ' 334 844 6948 '
_publ_section_title
;
 Cation-Cation Interactions in Neptunyl(V) Compounds: Hydrothermal
 Preparation and Structural Characterization of NpO2(IO3) and \a- and
 \b-AgNpO2(SeO3)
;
_journal_name_full 'Inorganic Chemistry'
_journal_page_first 3788
_journal_page_last 3795
_journal_paper_doi 10.1021/ic034124z
_journal_volume 42
_journal_year 2003
_chemical_formula_moiety AgNpO2(SeO3)
_chemical_formula_sum 'Ag Np O5 Se'
_chemical_formula_weight 503.83
_chemical_name_common 'alpha-silver neptunyl(V) selenite'
_chemical_name_systematic
; 
 ? 
;
_space_group_IT_number 14
_symmetry_cell_setting monoclinic
_symmetry_space_group_name_Hall '-P 2yn'
_symmetry_space_group_name_H-M 'P 1 21/n 1'
_atom_sites_solution_hydrogens none
_atom_sites_solution_primary direct
_atom_sites_solution_secondary difmap
_audit_creation_method SHELXL-97
_cell_angle_alpha 90.00
_cell_angle_beta 95.8550(10)
_cell_angle_gamma 90.00
_cell_formula_units_Z 4
_cell_length_a 4.3007(3)
_cell_length_b 9.5003(7)
_cell_length_c 11.5877(9)
_cell_measurement_reflns_used all
_cell_measurement_temperature 193(2)
_cell_measurement_theta_max 28.29
_cell_measurement_theta_min 2.78
_cell_volume 470.98(6)
_computing_cell_refinement 'SMART, SAINT'
_computing_data_collection SMART
_computing_data_reduction SAINT
_computing_molecular_graphics 'SHELXP-97 (Sheldrick, 1997)'
_computing_publication_material 'SHELXCIF-97 (Sheldrick, 1997)'
_computing_structure_refinement 'SHELXL-97 (Sheldrick, 1997)'
_computing_structure_solution 'SHELXS-97 (Sheldrick, 1990)'
_diffrn_ambient_temperature 193(2)
_diffrn_measured_fraction_theta_full 0.998
_diffrn_measured_fraction_theta_max 0.998
_diffrn_measurement_device_type 'Bruker APEX'
_diffrn_measurement_method '0.3 wide w/ exposures'
_diffrn_radiation_monochromator graphite
_diffrn_radiation_source 'fine-focus sealed tube'
_diffrn_radiation_type MoK\a
_diffrn_radiation_wavelength 0.71073
_diffrn_reflns_av_R_equivalents 0.0321
_diffrn_reflns_av_sigmaI/netI 0.0280
_diffrn_reflns_limit_h_max 5
_diffrn_reflns_limit_h_min -5
_diffrn_reflns_limit_k_max 12
_diffrn_reflns_limit_k_min -12
_diffrn_reflns_limit_l_max 15
_diffrn_reflns_limit_l_min -15
_diffrn_reflns_number 4689
_diffrn_reflns_theta_full 28.29
_diffrn_reflns_theta_max 28.29
_diffrn_reflns_theta_min 2.78
_diffrn_standards_interval_count na
_diffrn_standards_interval_time na
_diffrn_standards_number na
_exptl_absorpt_coefficient_mu 33.745
_exptl_absorpt_correction_T_max '0.871008 ratio of min/max'
_exptl_absorpt_correction_T_min '0.871008 ratio of min/max'
_exptl_absorpt_correction_type 'analytical and multiscan(SADABS)'
_exptl_crystal_colour 'pale green'
_exptl_crystal_density_diffrn 7.105
_exptl_crystal_density_meas ?
_exptl_crystal_density_method 'not measured'
_exptl_crystal_description needle
_exptl_crystal_F_000 856
_exptl_crystal_size_max 0.124
_exptl_crystal_size_mid 0.032
_exptl_crystal_size_min 0.018
_refine_diff_density_max 1.609
_refine_diff_density_min -1.685
_refine_diff_density_rms 0.313
_refine_ls_extinction_coef 0.00143(16)
_refine_ls_extinction_expression Fc^*^=kFc[1+0.001xFc^2^\l^3^/sin(2\q)]^-1/4^
_refine_ls_extinction_method SHELXL
_refine_ls_goodness_of_fit_ref 1.032
_refine_ls_hydrogen_treatment na
_refine_ls_matrix_type full
_refine_ls_number_parameters 74
_refine_ls_number_reflns 1165
_refine_ls_number_restraints 0
_refine_ls_restrained_S_all 1.032
_refine_ls_R_factor_all 0.0238
_refine_ls_R_factor_gt 0.0222
_refine_ls_shift/su_max 0.001
_refine_ls_shift/su_mean 0.000
_refine_ls_structure_factor_coef Fsqd
_refine_ls_weighting_details 'calc w=1/[\s^2^(Fo^2^)+(0.0323P)^2^+0.0000P] where P=(Fo^2^+2Fc^2^)/3'
_refine_ls_weighting_scheme calc
_refine_ls_wR_factor_gt 0.0534
_refine_ls_wR_factor_ref 0.0538
_reflns_number_gt 1096
_reflns_number_total 1165
_reflns_threshold_expression >2sigma(I)
_cod_data_source_file ic034124zsi20030417_113632_2.cif
_cod_data_source_block 2
_cod_depositor_comments
;
The following automatic conversions were performed:

'_exptl_crystal_density_meas' value 'nm' was changed to '?' - the
value is perceived as not measured.

Automatic conversion script
Id: cif_fix_values 3008 2015-01-20 13:52:24Z robertas 
;
_cod_database_code 4313776

loop_
_symmetry_equiv_pos_as_xyz
'x, y, z'
'-x+1/2, y+1/2, -z+1/2'
'-x, -y, -z'
'x-1/2, -y-1/2, z-1/2'

loop_
_atom_site_label
_atom_site_type_symbol
_atom_site_fract_x
_atom_site_fract_y
_atom_site_fract_z
_atom_site_U_iso_or_equiv
_atom_site_adp_type
_atom_site_occupancy
_atom_site_symmetry_multiplicity
_atom_site_calc_flag
_atom_site_refinement_flags
_atom_site_disorder_assembly
_atom_site_disorder_group
Np1 Np 0.25033(4) 0.15623(2) 0.255574(16) 0.00808(10) Uani 1 1 d . . .
Ag1 Ag 0.20289(12) 0.10917(5) 0.58541(4) 0.02219(14) Uani 1 1 d . . .
Se1 Se -0.21903(12) -0.08848(5) 0.11164(5) 0.00819(13) Uani 1 1 d . . .
O1 O -0.2736(9) 0.0420(6) 0.2053(6) 0.0502(18) Uani 1 1 d . . .
O2 O -0.2750(9) -0.2307(6) 0.1907(6) 0.0445(16) Uani 1 1 d . . .
O3 O 0.1771(8) -0.0896(4) 0.1399(3) 0.0124(8) Uani 1 1 d . . .
O4 O 0.2839(14) 0.0661(5) 0.3965(4) 0.0370(13) Uani 1 1 d . . .
O5 O 0.2124(13) 0.2449(4) 0.1155(4) 0.0349(12) Uani 1 1 d . . .

loop_
_atom_site_aniso_label
_atom_site_aniso_U_11
_atom_site_aniso_U_22
_atom_site_aniso_U_33
_atom_site_aniso_U_23
_atom_site_aniso_U_13
_atom_site_aniso_U_12
Np1 0.00722(14) 0.00691(14) 0.01016(14) -0.00017(7) 0.00115(9) -0.00002(7)
Ag1 0.0230(2) 0.0250(3) 0.0195(3) -0.00184(18) 0.00653(19) -0.00069(19)
Se1 0.0078(2) 0.0066(2) 0.0101(3) 0.00058(18) 0.00068(19) -0.00006(17)
O1 0.0064(19) 0.048(3) 0.097(4) -0.062(4) 0.009(2) -0.003(2)
O2 0.0085(19) 0.039(3) 0.087(4) 0.050(3) 0.006(2) 0.0040(19)
O3 0.0065(17) 0.015(2) 0.016(2) -0.0010(15) 0.0027(14) -0.0008(13)
O4 0.084(4) 0.015(2) 0.013(2) 0.0008(18) 0.005(2) -0.006(2)
O5 0.079(4) 0.012(2) 0.012(2) 0.0015(17) -0.001(2) -0.002(2)

loop_
_atom_type_symbol
_atom_type_description
_atom_type_scat_dispersion_real
_atom_type_scat_dispersion_imag
_atom_type_scat_source
O O 0.0106 0.0060 'International Tables Vol C Tables 4.2.6.8 and 6.1.1.4'
Se Se -0.0929 2.2259 'International Tables Vol C Tables 4.2.6.8 and 6.1.1.4'
Ag Ag -0.8971 1.1015 'International Tables Vol C Tables 4.2.6.8 and 6.1.1.4'
Np Np -11.4937 4.1493 'International Tables Vol C Tables 4.2.6.8 and 6.1.1.4'

loop_
_geom_angle_atom_site_label_1
_geom_angle_atom_site_label_2
_geom_angle_atom_site_label_3
_geom_angle
_geom_angle_site_symmetry_1
_geom_angle_site_symmetry_3
_geom_angle_publ_flag
O5 Np1 O4 179.3(2) . . ?
O5 Np1 O1 89.6(2) . 1_655 ?
O4 Np1 O1 90.8(2) . 1_655 ?
O5 Np1 O2 91.3(2) . 2_455 ?
O4 Np1 O2 88.3(2) . 2_455 ?
O1 Np1 O2 179.0(2) 1_655 2_455 ?
O5 Np1 O1 89.8(3) . . ?
O4 Np1 O1 89.5(3) . . ?
O1 Np1 O1 120.42(19) 1_655 . ?
O2 Np1 O1 59.74(15) 2_455 . ?
O5 Np1 O2 91.1(2) . 2 ?
O4 Np1 O2 89.5(3) . 2 ?
O1 Np1 O2 59.76(15) 1_655 2 ?
O2 Np1 O2 120.06(18) 2_455 2 ?
O1 Np1 O2 179.1(2) . 2 ?
O5 Np1 O3 87.83(16) . . ?
O4 Np1 O3 91.88(16) . . ?
O1 Np1 O3 63.51(13) 1_655 . ?
O2 Np1 O3 116.67(13) 2_455 . ?
O1 Np1 O3 56.94(13) . . ?
O2 Np1 O3 123.26(13) 2 . ?
O5 Np1 O3 88.97(16) . 2 ?
O4 Np1 O3 91.33(16) . 2 ?
O1 Np1 O3 116.29(13) 1_655 2 ?
O2 Np1 O3 63.59(13) 2_455 2 ?
O1 Np1 O3 123.27(13) . 2 ?
O2 Np1 O3 56.59(13) 2 2 ?
O3 Np1 O3 176.79(7) . 2 ?
O5 Np1 Se1 83.35(15) . . ?
O4 Np1 Se1 96.09(16) . . ?
O1 Np1 Se1 92.82(11) 1_655 . ?
O2 Np1 Se1 87.44(10) 2_455 . ?
O1 Np1 Se1 28.22(10) . . ?
O2 Np1 Se1 152.15(10) 2 . ?
O3 Np1 Se1 29.62(8) . . ?
O3 Np1 Se1 149.88(8) 2 . ?
O5 Np1 Se1 93.92(15) . 2 ?
O4 Np1 Se1 86.64(16) . 2 ?
O1 Np1 Se1 87.28(11) 1_655 2 ?
O2 Np1 Se1 92.50(10) 2_455 2 ?
O1 Np1 Se1 152.10(10) . 2 ?
O2 Np1 Se1 27.62(10) 2 2 ?
O3 Np1 Se1 150.74(8) . 2 ?
O3 Np1 Se1 29.45(8) 2 2 ?
Se1 Np1 Se1 177.266(11) . 2 ?
O5 Np1 Ag1 40.83(17) . 4_665 ?
O4 Np1 Ag1 139.84(18) . 4_665 ?
O1 Np1 Ag1 68.74(17) 1_655 4_665 ?
O2 Np1 Ag1 111.93(15) 2_455 4_665 ?
O1 Np1 Ag1 130.56(18) . 4_665 ?
O2 Np1 Ag1 50.36(16) 2 4_665 ?
O3 Np1 Ag1 107.52(8) . 4_665 ?
O3 Np1 Ag1 69.79(8) 2 4_665 ?
Se1 Np1 Ag1 118.229(14) . 4_665 ?
Se1 Np1 Ag1 59.294(14) 2 4_665 ?
O5 Np1 Ag1 41.03(17) . 4_565 ?
O4 Np1 Ag1 138.53(18) . 4_565 ?
O1 Np1 Ag1 130.56(19) 1_655 4_565 ?
O2 Np1 Ag1 50.38(17) 2_455 4_565 ?
O1 Np1 Ag1 68.10(17) . 4_565 ?
O2 Np1 Ag1 112.54(15) 2 4_565 ?
O3 Np1 Ag1 102.90(8) . 4_565 ?
O3 Np1 Ag1 74.72(8) 2 4_565 ?
Se1 Np1 Ag1 80.530(13) . 4_565 ?
Se1 Np1 Ag1 97.331(13) 2 4_565 ?
Ag1 Np1 Ag1 71.829(10) 4_665 4_565 ?
O4 Ag1 O5 115.59(17) . 4_566 ?
O4 Ag1 O5 90.87(17) . 4_666 ?
O5 Ag1 O5 112.78(16) 4_566 4_666 ?
O4 Ag1 Ag1 55.10(13) . 3_556 ?
O5 Ag1 Ag1 91.70(11) 4_566 3_556 ?
O5 Ag1 Ag1 144.99(10) 4_666 3_556 ?
O4 Ag1 Np1 139.88(13) . 4_566 ?
O5 Ag1 Np1 27.52(10) 4_566 4_566 ?
O5 Ag1 Np1 95.20(10) 4_666 4_566 ?
Ag1 Ag1 Np1 115.74(2) 3_556 4_566 ?
O4 Ag1 Np1 118.10(14) . 4_666 ?
O5 Ag1 Np1 95.15(11) 4_566 4_666 ?
O5 Ag1 Np1 27.54(10) 4_666 4_666 ?
Ag1 Ag1 Np1 172.18(2) 3_556 4_666 ?
Np1 Ag1 Np1 71.829(10) 4_566 4_666 ?
O2 Se1 O1 101.9(4) . . ?
O2 Se1 O3 95.01(19) . . ?
O1 Se1 O3 94.77(19) . . ?
O2 Se1 Np1 113.4(2) . . ?
O1 Se1 Np1 45.10(14) . . ?
O3 Se1 Np1 51.49(12) . . ?
O2 Se1 Np1 44.57(14) . 2_545 ?
O1 Se1 Np1 110.3(2) . 2_545 ?
O3 Se1 Np1 51.40(12) . 2_545 ?
Np1 Se1 Np1 88.339(14) . 2_545 ?
Se1 O1 Np1 131.2(2) . 1_455 ?
Se1 O1 Np1 106.68(18) . . ?
Np1 O1 Np1 120.42(19) 1_455 . ?
Se1 O2 Np1 132.0(2) . 2_445 ?
Se1 O2 Np1 107.81(18) . 2_545 ?
Np1 O2 Np1 120.06(18) 2_445 2_545 ?
Se1 O3 Np1 98.88(15) . . ?
Se1 O3 Np1 99.15(15) . 2_545 ?
Np1 O3 Np1 123.28(15) . 2_545 ?
Np1 O4 Ag1 139.6(2) . . ?
Np1 O5 Ag1 111.7(2) . 4_665 ?
Np1 O5 Ag1 111.4(2) . 4_565 ?
Ag1 O5 Ag1 112.78(15) 4_665 4_565 ?

loop_
_geom_bond_atom_site_label_1
_geom_bond_atom_site_label_2
_geom_bond_distance
_geom_bond_site_symmetry_2
_geom_bond_publ_flag
Np1 O5 1.822(4) . ?
Np1 O4 1.837(5) . ?
Np1 O1 2.440(4) 1_655 ?
Np1 O2 2.445(4) 2_455 ?
Np1 O1 2.516(4) . ?
Np1 O2 2.519(4) 2 ?
Np1 O3 2.695(4) . ?
Np1 O3 2.705(4) 2 ?
Np1 Se1 3.4021(6) . ?
Np1 Se1 3.4176(6) 2 ?
Np1 Ag1 3.6642(5) 4_665 ?
Np1 Ag1 3.6676(5) 4_565 ?
Ag1 O4 2.288(5) . ?
Ag1 O5 2.577(5) 4_566 ?
Ag1 O5 2.587(5) 4_666 ?
Ag1 Ag1 3.2498(10) 3_556 ?
Ag1 Np1 3.6642(5) 4_566 ?
Ag1 Np1 3.6676(5) 4_666 ?
Se1 O2 1.664(4) . ?
Se1 O1 1.679(5) . ?
Se1 O3 1.702(4) . ?
Se1 Np1 3.4176(6) 2_545 ?
O1 Np1 2.440(4) 1_455 ?
O2 Np1 2.445(4) 2_445 ?
O2 Np1 2.519(4) 2_545 ?
O3 Np1 2.705(4) 2_545 ?
O5 Ag1 2.577(5) 4_665 ?
O5 Ag1 2.587(5) 4_565 ?
